data_2004222
loop_
_publ_author_name
'Schollmeyer, D.'
'Fischer, G.'
'Pindur, U.'

_publ_section_title
;Dimeric 3-Vinylindoles as Potential Antitumor Active Compounds:
 1,1,3,4-Tetramethyl-3-(1-methyl-1<i>H</i>-indol-3-yl)-1,2,3,4-tetrahydrocyclopenta[<i>b</i>]indole
 and
 1,1,3-Trimethyl-4-phenylsulfonyl-3-(1-phenylsulfonyl-1<i>H</i>-indol-3-yl)-1,2,3,4-tetrahydrocyclopenta[<i>b</i>]indole
;
_journal_issue 12
_journal_name_full 'Acta Crystallographica Section C'
_journal_page_first 2572
_journal_page_last 2575
_journal_paper_doi 10.1107/S0108270195007761
_journal_volume 51
_journal_year 1995
_chemical_formula_sum 'C24 H26 N2'
_chemical_formula_weight 342.47
_chemical_name_systematic
;
1,1,3,4-tetramethyl-3-(1-methyl-1H-indole-3-yl)-2,2,3,4-tetrahydro-cyclo-
penta[b]indole
;
_space_group_IT_number 33
_symmetry_cell_setting orthorhombic
_symmetry_space_group_name_Hall 'P 2c -2n'
_symmetry_space_group_name_H-M 'P n a 21'
_audit_creation_method SHELXL93
_cell_angle_alpha 90.00
_cell_angle_beta 90.00
_cell_angle_gamma 90.00
_cell_formula_units_Z 4
_cell_length_a 12.8260(5)
_cell_length_b 16.9115(4)
_cell_length_c 9.0052(3)
_cell_measurement_reflns_used 75
_cell_measurement_temperature 293(2)
_cell_measurement_theta_max 70
_cell_measurement_theta_min 65
_cell_volume 1953.29(11)
_computing_cell_refinement 'CELSIUS (Svenson, 1974)'
_computing_data_collection 'CAD-4 Software (Enraf-Nonius, 1989)'
_computing_data_reduction 'CORINC (Dr\"ager & Gattow, 1971)'
_computing_molecular_graphics 'ORTEPII (Johnson, 1976)'
_computing_publication_material SHELXL93
_computing_structure_refinement 'SHELXL93 (Sheldrick, 1993)'
_computing_structure_solution 'SHELXS86 (Sheldrick, 1990)'
_diffrn_ambient_temperature 293(2)
_diffrn_measurement_device 'Enraf-Nonius CAD-4'
_diffrn_measurement_method \w/2\q
_diffrn_radiation_monochromator graphite
_diffrn_radiation_source 'rotating anode'
_diffrn_radiation_type CuK\a
_diffrn_radiation_wavelength 1.54178
_diffrn_reflns_av_R_equivalents 0.0000
_diffrn_reflns_av_sigmaI/netI 0.0150
_diffrn_reflns_limit_h_max 15
_diffrn_reflns_limit_h_min 0
_diffrn_reflns_limit_k_max 20
_diffrn_reflns_limit_k_min 0
_diffrn_reflns_limit_l_max 10
_diffrn_reflns_limit_l_min 0
_diffrn_reflns_number 1973
_diffrn_reflns_theta_max 70.12
_diffrn_reflns_theta_min 4.33
_diffrn_standards_decay_% 5
_diffrn_standards_interval_time 60
_diffrn_standards_number 3
_exptl_absorpt_coefficient_mu 0.516
_exptl_absorpt_correction_type none
_exptl_crystal_colour colourless
_exptl_crystal_density_diffrn 1.165
_exptl_crystal_description needle
_exptl_crystal_F_000 736
_exptl_crystal_size_max 1.09
_exptl_crystal_size_mid 0.45
_exptl_crystal_size_min 0.29
_refine_diff_density_max 0.205
_refine_diff_density_min -0.192
_refine_ls_abs_structure_details 'Flack (1983) parameter = 0.0(8)'
_refine_ls_abs_structure_Flack 0.0(8)
_refine_ls_extinction_coef 0.0050(9)
_refine_ls_extinction_method 'SHELXL93 (Sheldrick, 1993)'
_refine_ls_goodness_of_fit_all 1.031
_refine_ls_goodness_of_fit_obs 1.033
_refine_ls_hydrogen_treatment 'H atoms refined as riding with grouped U'
_refine_ls_matrix_type full
_refine_ls_number_parameters 253
_refine_ls_number_reflns 1973
_refine_ls_number_restraints 1
_refine_ls_restrained_S_all 1.030
_refine_ls_restrained_S_obs 1.032
_refine_ls_R_factor_all 0.0504
_refine_ls_R_factor_obs 0.0494
_refine_ls_shift/esd_max 0.001
_refine_ls_shift/esd_mean 0.000
_refine_ls_structure_factor_coef Fsqd
_refine_ls_weighting_scheme
;
calc w = 1/[\s^2^(F~o~^2^) + (0.1189P)^2^ + 0.09P]
where P = (F~o~^2^ + 2F~c~^2^)/3
;
_refine_ls_wR_factor_all 0.1383
_refine_ls_wR_factor_obs 0.1362
_reflns_number_observed 1914
_reflns_number_total 1973
_reflns_observed_criterion >2sigma(I)
_cod_data_source_file cf1009.cif
_cod_data_source_block 1
_cod_database_code 2004222

loop_
_symmetry_equiv_pos_as_xyz
'x, y, z'
'-x, -y, z+1/2'
'x+1/2, -y+1/2, z'
'-x+1/2, y+1/2, z+1/2'

loop_
_atom_site_aniso_label
_atom_site_aniso_U_11
_atom_site_aniso_U_22
_atom_site_aniso_U_33
_atom_site_aniso_U_12
_atom_site_aniso_U_13
_atom_site_aniso_U_23
N1 0.0538(9) 0.0583(10) 0.0510(10) -0.0016(7) 0.0043(8) -0.0109(9)
C2 0.0452(10) 0.0600(10) 0.0600(10) 0.0033(9) 0.0030(10) -0.0010(10)
C3 0.0460(10) 0.0640(10) 0.0520(10) 0.0083(9) 0.0029(10) 0.0030(10)
C4 0.0510(10) 0.0610(10) 0.0410(10) 0.0103(8) 0.0013(9) -0.0041(9)
C5 0.0505(10) 0.0550(10) 0.0420(10) 0.0034(8) -0.0034(9) -0.0066(9)
C6 0.0600(10) 0.0630(10) 0.096(2) -0.0040(10) 0.013(2) -0.0030(10)
C7 0.070(2) 0.073(2) 0.122(3) -0.0030(10) 0.026(2) 0.023(2)
C8 0.0640(10) 0.098(2) 0.088(2) 0.0070(10) 0.022(2) 0.033(2)
C9 0.0560(10) 0.091(2) 0.055(2) 0.0120(10) 0.0100(10) 0.0100(10)
C10 0.0580(10) 0.0580(10) 0.0450(10) 0.0028(9) -0.0070(10) 0.0020(10)
C11 0.0750(10) 0.0520(10) 0.0580(10) 0.0040(10) -0.0040(10) -0.0060(10)
C12 0.072(2) 0.0620(10) 0.0490(10) 0.0090(10) -0.0040(10) -0.0120(10)
C13 0.0610(10) 0.0560(10) 0.0360(10) -0.0045(9) -0.0049(9) 0.0046(9)
C14 0.0710(10) 0.0660(10) 0.0410(10) -0.0070(10) -0.0060(10) 0.0110(10)
N15 0.0650(10) 0.0750(10) 0.0384(10) -0.0115(9) 0.0044(9) 0.0089(9)
C16 0.0590(10) 0.0560(10) 0.0390(10) -0.0125(8) 0.0020(10) 0.0020(9)
C17 0.0520(10) 0.0500(9) 0.0380(10) -0.0070(8) 0.0003(9) 0.0032(8)
C18 0.0600(10) 0.0560(10) 0.0380(10) -0.0040(9) 0.0015(9) 0.0064(9)
C19 0.0630(10) 0.0700(10) 0.0490(10) 0.0000(10) -0.0060(10) 0.0130(10)
C20 0.0590(10) 0.077(2) 0.064(2) 0.0010(10) -0.0020(10) 0.0100(10)
C21 0.0550(10) 0.0740(10) 0.0560(10) -0.0050(10) 0.0090(10) 0.0000(10)
C22 0.083(2) 0.084(2) 0.067(2) -0.0070(10) 0.016(2) -0.033(2)
C23 0.094(2) 0.075(2) 0.078(2) 0.026(2) 0.005(2) -0.012(2)
C24 0.068(2) 0.089(2) 0.062(2) 0.0110(10) -0.0120(10) 0.0120(10)
C25 0.107(3) 0.093(2) 0.058(2) -0.004(2) -0.015(2) -0.022(2)
C26 0.098(2) 0.103(2) 0.0440(10) -0.018(2) 0.0170(10) 0.0120(10)

loop_
_atom_site_label
_atom_site_occupancy
_atom_site_fract_x
_atom_site_fract_y
_atom_site_fract_z
_atom_site_U_iso_or_equiv
_atom_site_thermal_displace_type
_atom_site_calc_flag
_atom_site_refinement_flags
_atom_site_type_symbol
N1 1 -0.3098(2) 0.01786(12) 0.5743(3) 0.0543(6) Uani d . N
C2 1 -0.3520(2) -0.01776(14) 0.6986(3) 0.0552(7) Uani d . C
C3 1 -0.3610(2) 0.03949(14) 0.8129(3) 0.0538(7) Uani d . C
C4 1 -0.3214(2) 0.11099(13) 0.7513(3) 0.0510(6) Uani d . C
C5 1 -0.2922(2) 0.09598(13) 0.6096(3) 0.0491(6) Uani d . C
C6 1 -0.3804(2) -0.0967(2) 0.7188(5) 0.0728(10) Uani d . C
C7 1 -0.4178(3) -0.1177(2) 0.8581(6) 0.0882(13) Uani d . C
C8 1 -0.4284(2) -0.0624(2) 0.9713(5) 0.0831(11) Uani d . C
C9 1 -0.4011(2) 0.0153(2) 0.9513(3) 0.0675(9) Uani d . C
C10 1 -0.2463(2) 0.16477(13) 0.5263(3) 0.0536(6) Uani d . C
C11 1 -0.2366(2) 0.22504(14) 0.6594(3) 0.0618(8) Uani d . C
C12 1 -0.3045(2) 0.1960(2) 0.7928(3) 0.0613(8) Uani d . C
C13 1 -0.1414(2) 0.14714(12) 0.4583(3) 0.0509(6) Uani d . C
C14 1 -0.1079(2) 0.1651(2) 0.3172(3) 0.0591(7) Uani d . C
N15 1 -0.0064(2) 0.14234(13) 0.2973(2) 0.0595(6) Uani d . N
C16 1 0.0287(2) 0.10789(13) 0.4255(3) 0.0514(6) Uani d . C
C17 1 -0.0543(2) 0.10946(12) 0.5293(3) 0.0465(6) Uani d . C
C18 1 -0.0379(2) 0.07636(14) 0.6712(3) 0.0514(6) Uani d . C
C19 1 0.0572(2) 0.0433(2) 0.7030(3) 0.0608(7) Uani d . C
C20 1 0.1378(2) 0.0422(2) 0.5979(4) 0.0666(9) Uani d . C
C21 1 0.1246(2) 0.0742(2) 0.4586(3) 0.0617(8) Uani d . C
C22 1 -0.2954(3) -0.0188(2) 0.4304(4) 0.0777(10) Uani d . C
C23 1 -0.4087(3) 0.2404(2) 0.8025(5) 0.0824(11) Uani d . C
C24 1 -0.3214(3) 0.1973(2) 0.4079(4) 0.0729(10) Uani d . C
C25 1 -0.2480(3) 0.2057(2) 0.9404(4) 0.0860(12) Uani d . C
C26 1 0.0517(3) 0.1476(2) 0.1590(4) 0.0817(11) Uani d . C
H6 1 -0.3600(2) -0.1459(2) 0.6504(5) 0.12(1) Uiso d R H
H7 1 -0.4400(3) -0.1741(2) 0.8746(6) 0.13(2) Uiso d R H
H8 1 -0.4787(2) -0.0756(2) 1.0564(5) 0.080(9) Uiso d R H
H9 1 -0.4201(2) 0.0587(2) 1.0335(3) 0.082(10) Uiso d R H
H11A 1 -0.2602(2) 0.2771(1) 0.6255(3) 0.072(6) Uiso d R H
H11B 1 -0.1602(2) 0.2288(1) 0.6806(3) 0.072(6) Uiso d R H
H14 1 -0.1594(2) 0.1962(2) 0.2449(3) 0.071(9) Uiso d R H
H18 1 -0.1001(2) 0.0751(1) 0.7345(3) 0.068(8) Uiso d R H
H19 1 0.0803(2) 0.0181(2) 0.8094(3) 0.10(1) Uiso d R H
H20 1 0.2203(2) 0.0263(2) 0.6098(4) 0.055(7) Uiso d R H
H21 1 0.1799(2) 0.0799(2) 0.3982(3) 0.08(1) Uiso d R H
H22A 1 -0.3602(3) -0.0419(2) 0.3943(4) 0.121(9) Uiso d R H
H22B 1 -0.2602(3) -0.0577(2) 0.4393(4) 0.121(9) Uiso d R H
H22C 1 -0.2606(3) 0.0223(2) 0.3662(4) 0.121(9) Uiso d R H
H23A 1 -0.4575(3) 0.2280(2) 0.7222(5) 0.092(7) Uiso d R H
H23B 1 -0.4593(3) 0.2174(2) 0.8751(5) 0.092(7) Uiso d R H
H23C 1 -0.4006(3) 0.2938(2) 0.8247(5) 0.080(10) Uiso d R H
H24A 1 -0.2999(3) 0.2511(2) 0.3743(4) 0.088(8) Uiso d R H
H24B 1 -0.3399(3) 0.1525(2) 0.3476(4) 0.088(8) Uiso d R H
H24C 1 -0.3797(3) 0.2058(2) 0.4453(4) 0.08(1) Uiso d R H
H25A 1 -0.2201(3) 0.2619(2) 0.9443(4) 0.14(1) Uiso d R H
H25B 1 -0.1791(3) 0.1807(2) 0.9365(4) 0.14(1) Uiso d R H
H25C 1 -0.2991(3) 0.1887(2) 1.0241(4) 0.14(1) Uiso d R H
H26A 1 0.1190(3) 0.1669(2) 0.1692(4) 0.21(2) Uiso d R H
H26B 1 0.0402(3) 0.2005(2) 0.1278(4) 0.21(2) Uiso d R H
H26C 1 0.0602(3) 0.1026(2) 0.1157(4) 0.21(2) Uiso d R H

loop_
_atom_type_symbol
_atom_type_description
_atom_type_scat_dispersion_real
_atom_type_scat_dispersion_imag
_atom_type_scat_source
C C 0.0181 0.0091 'International Tables Vol C Tables 4.2.6.8 and 6.1.1.4'
H H 0.0000 0.0000 'International Tables Vol C Tables 4.2.6.8 and 6.1.1.4'
N N 0.0311 0.0180 'International Tables Vol C Tables 4.2.6.8 and 6.1.1.4'

loop_
_geom_angle_atom_site_label_1
_geom_angle_atom_site_label_2
_geom_angle_atom_site_label_3
_geom_angle
_geom_angle_publ_flag
C5 N1 C2 107.2(2) yes
C22 N1 C2 126.0(2) yes
C22 N1 C5 126.6(2) yes
C3 C2 N1 108.8(2) yes
C4 C3 C2 105.5(2) yes
C5 C4 C3 107.9(2) yes
C12 C4 C5 112.0(2) yes
C4 C5 N1 110.6(2) yes
C10 C5 N1 133.7(2) yes
C10 C5 C4 115.7(2) yes
C11 C10 C5 98.7(2) yes
C13 C10 C5 113.5(2) yes
C13 C10 C11 111.4(2) yes
C24 C10 C5 112.1(2) yes
C24 C10 C11 110.2(2) yes
C24 C10 C13 110.3(2) yes
C12 C11 C10 109.6(2) yes
C11 C12 C4 101.0(2) yes
C23 C12 C4 110.9(2) yes
C23 C12 C11 112.0(2) yes
C25 C12 C4 112.9(2) yes
C25 C12 C11 111.8(2) yes
C25 C12 C23 108.1(3) yes
C14 C13 C10 127.6(2) yes
C17 C13 C10 127.0(2) yes
C17 C13 C14 105.4(2) yes
N15 C14 C13 110.8(2) yes
C16 N15 C14 108.8(2) yes
C26 N15 C16 125.4(2) yes
C17 C16 N15 107.5(2) yes
C21 C16 C17 122.1(2) yes
C16 C17 C13 107.4(2) yes
C18 C17 C16 118.6(2) yes

loop_
_geom_bond_atom_site_label_1
_geom_bond_atom_site_label_2
_geom_bond_distance
_geom_bond_publ_flag
N1 C2 1.382(3) yes
N1 C5 1.377(3) yes
C2 C3 1.417(4) yes
C3 C4 1.424(3) yes
C4 C5 1.353(3) yes
C5 C10 1.504(3) yes
C10 C13 1.508(3) yes
C13 C14 1.376(4) yes
C13 C17 1.436(3) yes
C14 N15 1.369(3) yes
N15 C16 1.370(3) yes
C16 C17 1.416(3) yes

loop_
_geom_torsion_atom_site_label_1
_geom_torsion_atom_site_label_2
_geom_torsion_atom_site_label_3
_geom_torsion_atom_site_label_4
_geom_torsion
_geom_torsion_publ_flag
C22 N1 C2 C3 -175.0(2) yes
C22 N1 C5 C10 -6.4(3) yes
N1 C5 C10 C24 74.4(3) yes
N1 C5 C10 C13 -51.5(3) yes
C3 C4 C12 C23 -71.3(3) yes
C3 C4 C12 C25 50.3(4) yes
C11 C10 C13 C14 -114.9(3) yes
C10 C13 C14 N15 177.8(2) yes
C13 C14 N15 C26 175.8(3) yes
C12 C4 C5 C10 2.2(2) yes

loop_
_cod_related_entry_id
_cod_related_entry_database
_cod_related_entry_code
1 ChemSpider 328744
